data_7109932
loop_
_publ_author_name
'Hikaru Yanai'
'Yoichi Takahashi'
'Haruhiko Fukaya'
'Yasuo Dobashi'
'Takashi Matsumoto'

_publ_section_title
;
 2-(Pyridinium-1-yl)-1,1-bis(triflyl)ethanides: structural behaviour and
 availability as bis(triflyl)ethylating reagents
;
_journal_name_full Chem.Commun.
_journal_page_first 10091
_journal_paper_doi 10.1039/c3cc46171h
_journal_volume 49
_journal_year 2013
_chemical_formula_moiety 'C9 H6 Br F6 N O4 S2'
_chemical_formula_sum 'C9 H6 Br F6 N O4 S2'
_chemical_formula_weight 450.18
_chemical_melting_point 438
_chemical_name_systematic
; 
2-(2-Bromopyridin-1-ium-1-yl)-1,1-bis((trifluoromethyl)sulfonyl)ethan-1-ide
;
_space_group_IT_number 15
_symmetry_cell_setting monoclinic
_symmetry_space_group_name_Hall '-C 2yc'
_symmetry_space_group_name_H-M 'C 1 2/c 1'
_atom_sites_solution_hydrogens geom
_atom_sites_solution_primary direct
_atom_sites_solution_secondary difmap
_audit_creation_date 'January 9 2013'
_audit_creation_method SHELXL-97
_cell_angle_alpha 90.00
_cell_angle_beta 103.046(3)
_cell_angle_gamma 90.00
_cell_formula_units_Z 8
_cell_length_a 9.926(2)
_cell_length_b 21.888(5)
_cell_length_c 13.659(3)
_cell_measurement_reflns_used 4172
_cell_measurement_temperature 90
_cell_measurement_theta_max 27.62
_cell_measurement_theta_min 2.30
_cell_volume 2891.0(11)
_computing_cell_refinement 'APEX2 (Bruker AXS, 2006)'
_computing_data_collection 'APEX2 (Bruker AXS, 2006)'
_computing_data_reduction 'SAINT (Bruker AXS, 2004)'
_computing_molecular_graphics 'XSHEL (Bruker AXS,2002)'
_computing_publication_material 'XCIF (Bruker AXS, 2001)'
_computing_structure_refinement 'SHELXL-97 (Sheldrick, 1997)'
_computing_structure_solution 'SHELXS-97 (Sheldrick, 1997)'
_diffrn_ambient_temperature 90
_diffrn_detector_area_resol_mean 8.333
_diffrn_measured_fraction_theta_full 0.996
_diffrn_measured_fraction_theta_max 0.996
_diffrn_measurement_device_type 'Bruker APEXII CCD area detector'
_diffrn_measurement_method 'phi and omega scans'
_diffrn_radiation_monochromator 'Bruker Helios multilayer confocal mirror'
_diffrn_radiation_source 'Bruker TXS fine-focus rotating anode'
_diffrn_radiation_type MoK\a
_diffrn_radiation_wavelength 0.71073
_diffrn_reflns_av_R_equivalents 0.1148
_diffrn_reflns_av_sigmaI/netI 0.0787
_diffrn_reflns_limit_h_max 9
_diffrn_reflns_limit_h_min -11
_diffrn_reflns_limit_k_max 26
_diffrn_reflns_limit_k_min -19
_diffrn_reflns_limit_l_max 15
_diffrn_reflns_limit_l_min -16
_diffrn_reflns_number 6803
_diffrn_reflns_theta_full 25.02
_diffrn_reflns_theta_max 25.02
_diffrn_reflns_theta_min 2.30
_exptl_absorpt_coefficient_mu 3.218
_exptl_absorpt_correction_T_max 0.8304
_exptl_absorpt_correction_T_min 0.5248
_exptl_absorpt_correction_type analytical
_exptl_absorpt_process_details
;
Crystal Faces plugin in Bruker APEX2 software
;
_exptl_crystal_colour colorless
_exptl_crystal_density_diffrn 2.069
_exptl_crystal_density_method 'not measured'
_exptl_crystal_description block
_exptl_crystal_F_000 1760
_exptl_crystal_size_max 0.23
_exptl_crystal_size_mid 0.21
_exptl_crystal_size_min 0.06
_refine_diff_density_max 0.999
_refine_diff_density_min -0.591
_refine_diff_density_rms 0.112
_refine_ls_extinction_method none
_refine_ls_goodness_of_fit_ref 0.987
_refine_ls_hydrogen_treatment constr
_refine_ls_matrix_type full
_refine_ls_number_parameters 208
_refine_ls_number_reflns 2551
_refine_ls_number_restraints 120
_refine_ls_restrained_S_all 0.963
_refine_ls_R_factor_all 0.0373
_refine_ls_R_factor_gt 0.0331
_refine_ls_shift/su_max 0.002
_refine_ls_shift/su_mean 0.000
_refine_ls_structure_factor_coef Fsqd
_refine_ls_weighting_details 'calc w=1/[\s^2^(Fo^2^)+(0.0303P)^2^+0.0000P] where P=(Fo^2^+2Fc^2^)/3'
_refine_ls_weighting_scheme calc
_refine_ls_wR_factor_gt 0.0687
_refine_ls_wR_factor_ref 0.0702
_reflns_number_gt 2227
_reflns_number_total 2551
_reflns_threshold_expression >2sigma(I)
_cod_data_source_file c3cc46171h.txt
_cod_data_source_block CBA09-2i
_cod_original_cell_volume 2891.1(12)
_cod_original_sg_symbol_H-M 'C 2/c     '
_cod_database_code 7109932

loop_
_symmetry_equiv_pos_as_xyz
'x, y, z'
'-x, y, -z+1/2'
'x+1/2, y+1/2, z'
'-x+1/2, y+1/2, -z+1/2'
'-x, -y, -z'
'x, -y, z-1/2'
'-x+1/2, -y+1/2, -z'
'x+1/2, -y+1/2, z-1/2'

loop_
_atom_site_label
_atom_site_type_symbol
_atom_site_fract_x
_atom_site_fract_y
_atom_site_fract_z
_atom_site_U_iso_or_equiv
_atom_site_adp_type
_atom_site_occupancy
_atom_site_symmetry_multiplicity
_atom_site_calc_flag
_atom_site_refinement_flags
N1 N 1.10466(19) 0.17678(11) 0.08355(13) 0.0123(5) Uani 1 1 d U
C1 C 1.2432(2) 0.16987(13) 0.09329(15) 0.0120(6) Uani 1 1 d U
C2 C 1.3327(2) 0.21771(13) 0.12214(16) 0.0142(6) Uani 1 1 d U
H2 H 1.4292 0.2124 0.1283 0.017 Uiso 1 1 calc R
C3 C 1.2806(2) 0.27384(14) 0.14208(15) 0.0158(6) Uani 1 1 d U
H3 H 1.3410 0.3074 0.1629 0.019 Uiso 1 1 calc R
C4 C 1.1390(2) 0.28034(14) 0.13125(16) 0.0154(6) Uani 1 1 d U
H4 H 1.1012 0.3186 0.1438 0.018 Uiso 1 1 calc R
C5 C 1.0545(2) 0.23138(13) 0.10240(16) 0.0142(6) Uani 1 1 d U
H5 H 0.9576 0.2360 0.0955 0.017 Uiso 1 1 calc R
C6 C 1.0079(2) 0.12176(13) 0.05958(16) 0.0141(6) Uani 1 1 d U
H6A H 1.0380 0.0962 0.0086 0.017 Uiso 1 1 calc R
H6B H 1.0170 0.0968 0.1212 0.017 Uiso 1 1 calc R
C7 C 0.8604(2) 0.13765(13) 0.02184(15) 0.0116(5) Uani 1 1 d U
C8 C 0.7094(3) 0.05653(14) 0.11673(18) 0.0190(6) Uani 1 1 d U
C9 C 0.7663(3) 0.07989(15) -0.16928(18) 0.0229(7) Uani 1 1 d U
F1 F 0.82334(16) 0.02187(9) 0.13619(12) 0.0333(4) Uani 1 1 d U
F2 F 0.64591(16) 0.04983(8) 0.19212(10) 0.0299(4) Uani 1 1 d U
F3 F 0.62490(16) 0.03461(8) 0.03385(11) 0.0277(4) Uani 1 1 d U
F4 F 0.64867(18) 0.05618(9) -0.15564(11) 0.0342(5) Uani 1 1 d U
F5 F 0.86680(18) 0.03928(9) -0.13847(11) 0.0358(5) Uani 1 1 d U
F6 F 0.75219(18) 0.08864(8) -0.26773(10) 0.0287(4) Uani 1 1 d U
O1 O 0.83461(17) 0.15063(10) 0.20168(11) 0.0206(5) Uani 1 1 d U
O2 O 0.62358(16) 0.16623(10) 0.06401(12) 0.0184(4) Uani 1 1 d U
O3 O 0.92591(16) 0.17297(9) -0.13633(11) 0.0188(4) Uani 1 1 d U
O4 O 0.67909(16) 0.18542(9) -0.12918(11) 0.0192(4) Uani 1 1 d U
S1 S 0.75384(6) 0.13686(3) 0.10266(4) 0.01359(16) Uani 1 1 d U
S2 S 0.80689(6) 0.15304(3) -0.10216(4) 0.01252(16) Uani 1 1 d U
Br1 Br 1.31189(2) 0.093807(14) 0.064851(18) 0.02054(11) Uani 1 1 d .

loop_
_atom_site_aniso_label
_atom_site_aniso_U_11
_atom_site_aniso_U_22
_atom_site_aniso_U_33
_atom_site_aniso_U_23
_atom_site_aniso_U_13
_atom_site_aniso_U_12
N1 0.0075(9) 0.0213(14) 0.0074(9) -0.0007(8) -0.0001(7) -0.0016(10)
C1 0.0109(11) 0.0163(16) 0.0086(11) 0.0019(9) 0.0017(9) 0.0023(12)
C2 0.0074(11) 0.0243(18) 0.0108(11) 0.0011(10) 0.0016(9) -0.0019(12)
C3 0.0136(12) 0.0256(18) 0.0075(11) -0.0033(10) 0.0009(9) -0.0051(13)
C4 0.0133(12) 0.0208(17) 0.0116(12) -0.0021(10) 0.0021(9) 0.0006(12)
C5 0.0078(11) 0.0231(17) 0.0117(12) -0.0016(11) 0.0023(9) 0.0017(12)
C6 0.0089(11) 0.0198(16) 0.0127(11) -0.0004(10) 0.0009(9) -0.0006(12)
C7 0.0061(10) 0.0191(16) 0.0089(11) 0.0001(10) 0.0002(8) -0.0001(12)
C8 0.0134(12) 0.0245(18) 0.0198(13) 0.0030(11) 0.0052(10) -0.0011(13)
C9 0.0295(15) 0.0254(19) 0.0120(12) -0.0020(11) 0.0007(11) -0.0016(15)
F1 0.0214(8) 0.0303(12) 0.0496(10) 0.0151(8) 0.0111(7) 0.0056(9)
F2 0.0285(9) 0.0412(13) 0.0236(8) 0.0084(7) 0.0138(6) -0.0050(9)
F3 0.0269(8) 0.0290(11) 0.0270(8) -0.0073(7) 0.0054(6) -0.0115(8)
F4 0.0388(10) 0.0361(12) 0.0273(9) -0.0088(7) 0.0065(7) -0.0214(9)
F5 0.0482(11) 0.0257(12) 0.0273(9) -0.0042(7) -0.0048(7) 0.0153(10)
F6 0.0477(11) 0.0280(11) 0.0092(7) -0.0034(6) 0.0043(7) 0.0013(9)
O1 0.0153(9) 0.0356(14) 0.0102(9) -0.0037(8) 0.0013(7) -0.0049(9)
O2 0.0075(8) 0.0279(13) 0.0209(9) 0.0015(8) 0.0052(7) 0.0028(8)
O3 0.0127(8) 0.0299(13) 0.0150(8) 0.0027(8) 0.0055(7) -0.0022(9)
O4 0.0131(8) 0.0293(13) 0.0138(8) 0.0007(7) 0.0001(6) 0.0061(9)
S1 0.0080(3) 0.0221(4) 0.0107(3) -0.0009(2) 0.0021(2) -0.0007(3)
S2 0.0089(3) 0.0186(4) 0.0097(3) -0.0003(2) 0.0013(2) 0.0004(3)
Br1 0.00852(14) 0.0218(2) 0.03160(17) -0.00131(11) 0.00523(11) 0.00244(11)

loop_
_atom_type_symbol
_atom_type_description
_atom_type_scat_dispersion_real
_atom_type_scat_dispersion_imag
_atom_type_scat_source
C C 0.0033 0.0016 'International Tables Vol C Tables 4.2.6.8 and 6.1.1.4'
H H 0.0000 0.0000 'International Tables Vol C Tables 4.2.6.8 and 6.1.1.4'
N N 0.0061 0.0033 'International Tables Vol C Tables 4.2.6.8 and 6.1.1.4'
O O 0.0106 0.0060 'International Tables Vol C Tables 4.2.6.8 and 6.1.1.4'
F F 0.0171 0.0103 'International Tables Vol C Tables 4.2.6.8 and 6.1.1.4'
S S 0.1246 0.1234 'International Tables Vol C Tables 4.2.6.8 and 6.1.1.4'
Br Br -0.2901 2.4595 'International Tables Vol C Tables 4.2.6.8 and 6.1.1.4'

loop_
_geom_angle_atom_site_label_1
_geom_angle_atom_site_label_2
_geom_angle_atom_site_label_3
_geom_angle
C5 N1 C1 119.4(2)
C5 N1 C6 120.00(19)
C1 N1 C6 120.4(2)
N1 C1 C2 121.2(3)
N1 C1 Br1 119.1(2)
C2 C1 Br1 119.73(18)
C1 C2 C3 119.2(2)
C1 C2 H2 120.4
C3 C2 H2 120.4
C2 C3 C4 119.0(3)
C2 C3 H3 120.5
C4 C3 H3 120.5
C5 C4 C3 119.5(3)
C5 C4 H4 120.2
C3 C4 H4 120.2
N1 C5 C4 121.6(2)
N1 C5 H5 119.2
C4 C5 H5 119.2
C7 C6 N1 114.5(2)
C7 C6 H6A 108.6
N1 C6 H6A 108.6
C7 C6 H6B 108.6
N1 C6 H6B 108.6
H6A C6 H6B 107.6
C6 C7 S1 119.02(16)
C6 C7 S2 117.27(16)
S1 C7 S2 123.67(13)
F2 C8 F3 107.4(2)
F2 C8 F1 108.1(2)
F3 C8 F1 107.8(2)
F2 C8 S1 110.72(19)
F3 C8 S1 112.04(18)
F1 C8 S1 110.60(18)
F4 C9 F5 108.3(3)
F4 C9 F6 107.6(2)
F5 C9 F6 108.4(2)
F4 C9 S2 111.70(19)
F5 C9 S2 111.01(18)
F6 C9 S2 109.8(2)
O2 S1 O1 121.11(11)
O2 S1 C7 113.55(11)
O1 S1 C7 108.25(11)
O2 S1 C8 104.49(12)
O1 S1 C8 101.45(12)
C7 S1 C8 106.19(12)
O4 S2 O3 120.98(11)
O4 S2 C7 114.71(10)
O3 S2 C7 106.95(10)
O4 S2 C9 102.76(12)
O3 S2 C9 101.89(12)
C7 S2 C9 108.00(13)

loop_
_geom_bond_atom_site_label_1
_geom_bond_atom_site_label_2
_geom_bond_distance
N1 C5 1.342(3)
N1 C1 1.360(3)
N1 C6 1.529(3)
C1 C2 1.372(4)
C1 Br1 1.873(3)
C2 C3 1.383(4)
C2 H2 0.9500
C3 C4 1.387(3)
C3 H3 0.9500
C4 C5 1.363(4)
C4 H4 0.9500
C5 H5 0.9500
C6 C7 1.480(3)
C6 H6A 0.9900
C6 H6B 0.9900
C7 S1 1.692(2)
C7 S2 1.691(2)
C8 F2 1.331(3)
C8 F3 1.336(3)
C8 F1 1.338(3)
C8 S1 1.833(3)
C9 F4 1.329(3)
C9 F5 1.331(3)
C9 F6 1.334(3)
C9 S2 1.844(3)
O1 S1 1.4399(16)
O2 S1 1.4337(18)
O3 S2 1.4328(17)
O4 S2 1.4269(18)

loop_
_geom_torsion_atom_site_label_1
_geom_torsion_atom_site_label_2
_geom_torsion_atom_site_label_3
_geom_torsion_atom_site_label_4
_geom_torsion
C5 N1 C1 C2 0.1(3)
C6 N1 C1 C2 -175.06(19)
C5 N1 C1 Br1 -179.05(15)
C6 N1 C1 Br1 5.8(3)
N1 C1 C2 C3 0.3(3)
Br1 C1 C2 C3 179.43(16)
C1 C2 C3 C4 -0.7(3)
C2 C3 C4 C5 0.7(3)
C1 N1 C5 C4 0.0(3)
C6 N1 C5 C4 175.1(2)
C3 C4 C5 N1 -0.4(3)
C5 N1 C6 C7 22.1(3)
C1 N1 C6 C7 -162.79(19)
N1 C6 C7 S1 -98.9(2)
N1 C6 C7 S2 83.5(2)
C6 C7 S1 O2 166.4(2)
S2 C7 S1 O2 -16.1(2)
C6 C7 S1 O1 28.9(3)
S2 C7 S1 O1 -153.61(18)
C6 C7 S1 C8 -79.4(2)
S2 C7 S1 C8 98.13(19)
F2 C8 S1 O2 -70.70(19)
F3 C8 S1 O2 49.23(19)
F1 C8 S1 O2 169.51(15)
F2 C8 S1 O1 55.94(19)
F3 C8 S1 O1 175.87(16)
F1 C8 S1 O1 -63.85(18)
F2 C8 S1 C7 168.99(17)
F3 C8 S1 C7 -71.09(19)
F1 C8 S1 C7 49.20(18)
C6 C7 S2 O4 -161.8(2)
S1 C7 S2 O4 20.6(2)
C6 C7 S2 O3 -24.7(2)
S1 C7 S2 O3 157.70(17)
C6 C7 S2 C9 84.3(2)
S1 C7 S2 C9 -93.3(2)
F4 C9 S2 O4 -47.7(2)
F5 C9 S2 O4 -168.75(17)
F6 C9 S2 O4 71.5(2)
F4 C9 S2 O3 -173.69(18)
F5 C9 S2 O3 65.30(19)
F6 C9 S2 O3 -54.5(2)
F4 C9 S2 C7 73.9(2)
F5 C9 S2 C7 -47.1(2)
F6 C9 S2 C7 -166.92(17)
